data_2213795
loop_
_publ_author_name
'Schuck, G\"otz'
'Haas, Simon'
'Stassen, Arno F.'
'Berens, Ulrich'
'Batlogg, Bertram'

_publ_section_title
;
 5,11-Bis(4-<i>tert</i>-butylphenyl)-6,12-diphenylnaphthacene (form A)
;
_journal_coeditor_code HB2402
_journal_issue 6
_journal_name_full 'Acta Crystallographica Section E'
_journal_page_first o2894
_journal_page_last o2894
_journal_paper_doi 10.1107/S1600536807022490
_journal_volume 63
_journal_year 2007
_chemical_formula_iupac 'C50 H44'
_chemical_formula_moiety 'C50 H44'
_chemical_formula_structural 'C50 H44'
_chemical_formula_sum 'C50 H44'
_chemical_formula_weight 644.85
_chemical_name_systematic
;
5,11-Bis(4-tert-butyl-phenyl)-6,12-diphenylnaphthacene
;
_space_group_IT_number 14
_symmetry_cell_setting monoclinic
_symmetry_space_group_name_Hall '-P 2ybc'
_symmetry_space_group_name_H-M 'P 1 21/c 1'
_atom_sites_solution_hydrogens mixed
_atom_sites_solution_primary direct
_atom_sites_solution_secondary difmap
_audit_creation_method SHELXL-97
_cell_angle_alpha 90.00
_cell_angle_beta 95.928(4)
_cell_angle_gamma 90.00
_cell_formula_units_Z 4
_cell_length_a 23.527(3)
_cell_length_b 9.0277(10)
_cell_length_c 17.764(2)
_cell_measurement_reflns_used 3136
_cell_measurement_temperature 292.0(10)
_cell_measurement_theta_max 25.04
_cell_measurement_theta_min 3.00
_cell_volume 3752.8(8)
_computing_cell_refinement 'SAINT (Bruker, 2000)'
_computing_data_collection 'SMART (Bruker, 2000)'
_computing_data_reduction SAINT
_computing_molecular_graphics 'ORTEP-3 (Farrugia, 1997)'
_computing_publication_material 'WinGX (Farrugia, 1999)'
_computing_structure_refinement 'SHELXL97 (Sheldrick, 1997)'
_computing_structure_solution 'SHELXS97 (Sheldrick, 1997)'
_diffrn_ambient_temperature 292.0(10)
_diffrn_measured_fraction_theta_full 0.997
_diffrn_measured_fraction_theta_max 0.997
_diffrn_measurement_device_type 'Brucker SMART CCD'
_diffrn_measurement_method '\f and \w'
_diffrn_radiation_monochromator graphite
_diffrn_radiation_source 'fine-focus sealed tube'
_diffrn_radiation_type MoK\a
_diffrn_radiation_wavelength 0.71073
_diffrn_reflns_av_R_equivalents 0.0999
_diffrn_reflns_av_sigmaI/netI 0.0914
_diffrn_reflns_limit_h_max 27
_diffrn_reflns_limit_h_min -27
_diffrn_reflns_limit_k_max 10
_diffrn_reflns_limit_k_min -10
_diffrn_reflns_limit_l_max 21
_diffrn_reflns_limit_l_min -21
_diffrn_reflns_number 31129
_diffrn_reflns_theta_full 25.04
_diffrn_reflns_theta_max 25.04
_diffrn_reflns_theta_min 0.87
_diffrn_standards_decay_% 0
_diffrn_standards_interval_count 0
_diffrn_standards_interval_time 0
_diffrn_standards_number 0
_exptl_absorpt_coefficient_mu 0.064
_exptl_absorpt_correction_T_max 0.997
_exptl_absorpt_correction_T_min 0.990
_exptl_absorpt_correction_type multi-scan
_exptl_absorpt_process_details '(SADABS; Sheldrick, 1996; Blessing, 1995)'
_exptl_crystal_colour 'translucent orange'
_exptl_crystal_density_diffrn 1.141
_exptl_crystal_density_method 'not measured'
_exptl_crystal_description plate
_exptl_crystal_F_000 1376
_exptl_crystal_size_max 0.36
_exptl_crystal_size_mid 0.16
_exptl_crystal_size_min 0.04
_refine_diff_density_max 0.286
_refine_diff_density_min -0.210
_refine_ls_extinction_coef 0.0020(3)
_refine_ls_extinction_expression Fc^*^=kFc[1+0.001xFc^2^\l^3^/sin(2\q)]^-1/4^
_refine_ls_extinction_method SHELXL97
_refine_ls_goodness_of_fit_ref 1.107
_refine_ls_hydrogen_treatment mixed
_refine_ls_matrix_type full
_refine_ls_number_parameters 536
_refine_ls_number_reflns 6626
_refine_ls_number_restraints 0
_refine_ls_restrained_S_all 1.107
_refine_ls_R_factor_all 0.1913
_refine_ls_R_factor_gt 0.0977
_refine_ls_shift/su_max 0.004
_refine_ls_shift/su_mean 0.000
_refine_ls_structure_factor_coef Fsqd
_refine_ls_weighting_details 'calc w=1/[\s^2^(Fo^2^)+(0.0241P)^2^+4.9951P] where P=(Fo^2^+2Fc^2^)/3'
_refine_ls_weighting_scheme calc
_refine_ls_wR_factor_gt 0.1393
_refine_ls_wR_factor_ref 0.1690
_reflns_number_gt 3478
_reflns_number_total 6626
_reflns_threshold_expression >2sigma(I)
_cod_data_source_file hb2402.cif
_cod_data_source_block I
_cod_depositor_comments
;
The following automatic conversions were performed:

'_atom_sites_solution_hydrogens' value 'difmap and geom' was changed
to 'mixed'.

Automatic conversion script
Id: cif_fix_values 6452 2018-10-05 10:23:21Z andrius 
;
_cod_original_sg_symbol_H-M 'P 21/c'
_cod_database_code 2213795
_cod_database_fobs_code 2213795

loop_
_symmetry_equiv_pos_as_xyz
'x, y, z'
'-x, y+1/2, -z+1/2'
'-x, -y, -z'
'x, -y-1/2, z-1/2'

loop_
_atom_site_type_symbol
_atom_site_label
_atom_site_fract_x
_atom_site_fract_y
_atom_site_fract_z
_atom_site_U_iso_or_equiv
_atom_site_adp_type
_atom_site_calc_flag
_atom_site_refinement_flags
_atom_site_occupancy
C C1 0.4082(2) 0.7231(5) 0.3755(3) 0.0571(13) Uani d . 1
C C2 0.43973(19) 0.6785(5) 0.4434(3) 0.0544(13) Uani d . 1
C C3 0.35092(18) 0.7072(5) 0.3654(2) 0.0444(11) Uani d . 1
C C4 0.41355(18) 0.6099(5) 0.4982(3) 0.0481(12) Uani d . 1
C C5 0.32005(16) 0.6423(4) 0.4231(2) 0.0388(10) Uani d . 1
C C6 0.35296(15) 0.5814(4) 0.4884(2) 0.0352(10) Uani d . 1
C C7 0.26002(16) 0.6412(4) 0.4184(2) 0.0378(10) Uani d . 1
C C8 0.32605(15) 0.4935(4) 0.5393(2) 0.0356(10) Uani d . 1
C C9 0.23227(15) 0.5692(4) 0.4762(2) 0.0350(10) Uani d . 1
C C10 0.26556(15) 0.4713(4) 0.5276(2) 0.0357(10) Uani d . 1
C C11 0.17319(15) 0.5862(4) 0.4856(2) 0.0353(10) Uani d . 1
C C12 0.23732(16) 0.3584(4) 0.5653(2) 0.0370(10) Uani d . 1
C C13 0.14684(15) 0.4909(4) 0.5329(2) 0.0360(10) Uani d . 1
C C14 0.17806(16) 0.3674(4) 0.5681(2) 0.0387(10) Uani d . 1
C C15 0.08776(17) 0.5078(5) 0.5463(2) 0.0464(11) Uani d . 1
C C16 0.14702(19) 0.2603(5) 0.6065(3) 0.0512(12) Uani d . 1
C C17 0.0615(2) 0.4075(6) 0.5867(3) 0.0550(13) Uani d . 1
C C18 0.0911(2) 0.2800(6) 0.6153(3) 0.0604(14) Uani d . 1
C C20 0.22674(17) 0.6982(5) 0.3482(2) 0.0483(11) Uani d . 1
C C21 0.2261(2) 0.8465(6) 0.3280(3) 0.0723(16) Uani d . 1
C C22 0.1970(3) 0.8925(10) 0.2595(5) 0.106(3) Uani d . 1
C C23 0.1690(3) 0.7895(13) 0.2123(4) 0.120(4) Uani d . 1
C C24 0.1700(3) 0.6451(11) 0.2308(3) 0.105(3) Uani d . 1
C C25 0.1988(2) 0.5961(7) 0.2987(3) 0.0669(15) Uani d . 1
C C30 0.35873(15) 0.4391(4) 0.6107(2) 0.0375(10) Uani d . 1
C C31 0.40131(16) 0.3323(5) 0.6126(2) 0.0444(11) Uani d . 1
C C32 0.42905(18) 0.2851(5) 0.6807(3) 0.0487(12) Uani d . 1
C C33 0.41595(18) 0.3416(5) 0.7495(2) 0.0488(11) Uani d . 1
C C34 0.3746(2) 0.4500(5) 0.7468(2) 0.0519(12) Uani d . 1
C C35 0.34595(19) 0.4986(5) 0.6788(2) 0.0486(12) Uani d . 1
C C36 0.4456(2) 0.2853(6) 0.8254(3) 0.0669(14) Uani d . 1
C C37 0.4903(4) 0.3883(8) 0.8554(4) 0.202(5) Uani d . 1
H H37A 0.5054 0.3571 0.9052 0.303 Uiso calc R 1
H H37B 0.4745 0.4860 0.8580 0.303 Uiso calc R 1
H H37C 0.5204 0.3893 0.8228 0.303 Uiso calc R 1
C C38 0.4708(3) 0.1331(7) 0.8175(3) 0.146(3) Uani d . 1
H H38A 0.5047 0.1407 0.7920 0.219 Uiso calc R 1
H H38B 0.4435 0.0710 0.7886 0.219 Uiso calc R 1
H H38C 0.4802 0.0908 0.8667 0.219 Uiso calc R 1
C C39 0.4024(4) 0.2652(12) 0.8809(4) 0.218(6) Uani d . 1
H H39A 0.4184 0.2046 0.9222 0.327 Uiso calc R 1
H H39B 0.3689 0.2180 0.8563 0.327 Uiso calc R 1
H H39C 0.3922 0.3601 0.8999 0.327 Uiso calc R 1
C C40 0.14101(16) 0.7183(4) 0.4525(2) 0.0371(10) Uani d . 1
C C41 0.15368(19) 0.8579(5) 0.4817(2) 0.0491(12) Uani d . 1
C C42 0.1243(2) 0.9821(5) 0.4531(3) 0.0579(13) Uani d . 1
C C43 0.08086(18) 0.9718(5) 0.3945(2) 0.0446(11) Uani d . 1
C C44 0.06779(18) 0.8326(5) 0.3667(2) 0.0490(12) Uani d . 1
C C45 0.09662(17) 0.7067(5) 0.3952(2) 0.0437(11) Uani d . 1
C C46 0.0491(2) 1.1098(5) 0.3632(3) 0.0653(14) Uani d . 1
C C47 0.0073(3) 1.1571(8) 0.4184(4) 0.166(4) Uani d . 1
H H47A 0.0282 1.1912 0.4645 0.249 Uiso calc R 1
H H47B -0.0161 1.0743 0.4292 0.249 Uiso calc R 1
H H47C -0.0164 1.2357 0.3965 0.249 Uiso calc R 1
C C48 0.0899(3) 1.2343(6) 0.3525(4) 0.147(3) Uani d . 1
H H48A 0.1074 1.2666 0.4009 0.220 Uiso calc R 1
H H48B 0.0695 1.3154 0.3273 0.220 Uiso calc R 1
H H48C 0.1190 1.2005 0.3223 0.220 Uiso calc R 1
C C49 0.0140(3) 1.0800(6) 0.2874(3) 0.110(2) Uani d . 1
H H49A -0.0043 1.1698 0.2690 0.165 Uiso calc R 1
H H49B -0.0145 1.0063 0.2941 0.165 Uiso calc R 1
H H49C 0.0388 1.0450 0.2515 0.165 Uiso calc R 1
C C50 0.26843(17) 0.2211(5) 0.5919(3) 0.0473(11) Uani d . 1
C C51 0.2768(2) 0.1763(6) 0.6668(3) 0.0656(15) Uani d . 1
C C52 0.3053(2) 0.0437(8) 0.6856(4) 0.089(2) Uani d . 1
C C53 0.3249(3) -0.0439(7) 0.6305(6) 0.103(3) Uani d . 1
C C54 0.3169(3) -0.0008(7) 0.5560(5) 0.092(2) Uani d . 1
C C55 0.2890(2) 0.1303(5) 0.5368(3) 0.0639(14) Uani d . 1
H H1 0.4291(19) 0.759(5) 0.335(2) 0.077 Uiso d . 1
H H2 0.4827(19) 0.693(5) 0.454(2) 0.077 Uiso d . 1
H H3 0.3284(18) 0.744(5) 0.317(2) 0.077 Uiso d . 1
H H4 0.4347(18) 0.574(5) 0.547(2) 0.077 Uiso d . 1
H H15 0.0685(18) 0.600(5) 0.524(2) 0.077 Uiso d . 1
H H16 0.1680(18) 0.174(5) 0.630(2) 0.077 Uiso d . 1
H H17 0.0193(19) 0.428(5) 0.596(2) 0.077 Uiso d . 1
H H18 0.0713(19) 0.218(5) 0.644(2) 0.077 Uiso d . 1
H H21 0.245(2) 0.918(6) 0.366(3) 0.096 Uiso d . 1
H H22 0.197(2) 0.993(6) 0.249(3) 0.096 Uiso d . 1
H H23 0.148(2) 0.818(6) 0.163(3) 0.096 Uiso d . 1
H H24 0.152(2) 0.564(6) 0.199(3) 0.096 Uiso d . 1
H H25 0.201(2) 0.488(6) 0.316(3) 0.096 Uiso d . 1
H H31 0.4121(18) 0.287(5) 0.565(2) 0.077 Uiso d . 1
H H32 0.4602(19) 0.215(5) 0.678(2) 0.077 Uiso d . 1
H H34 0.3639(18) 0.496(5) 0.793(2) 0.077 Uiso d . 1
H H35 0.3160(18) 0.572(5) 0.681(2) 0.077 Uiso d . 1
H H41 0.1844(18) 0.866(5) 0.523(2) 0.077 Uiso d . 1
H H42 0.1385(18) 1.075(5) 0.476(2) 0.077 Uiso d . 1
H H44 0.0400(18) 0.817(5) 0.325(2) 0.077 Uiso d . 1
H H45 0.0856(18) 0.607(5) 0.373(2) 0.077 Uiso d . 1
H H51 0.263(2) 0.241(6) 0.706(3) 0.096 Uiso d . 1
H H52 0.310(2) 0.018(6) 0.736(3) 0.096 Uiso d . 1
H H53 0.346(2) -0.140(6) 0.646(3) 0.096 Uiso d . 1
H H54 0.329(2) -0.069(6) 0.514(3) 0.096 Uiso d . 1
H H55 0.281(2) 0.163(5) 0.480(3) 0.096 Uiso d . 1

loop_
_atom_site_aniso_label
_atom_site_aniso_U_11
_atom_site_aniso_U_22
_atom_site_aniso_U_33
_atom_site_aniso_U_12
_atom_site_aniso_U_13
_atom_site_aniso_U_23
C1 0.047(3) 0.065(3) 0.061(3) -0.008(3) 0.018(2) 0.010(3)
C2 0.034(3) 0.070(3) 0.058(3) -0.011(3) 0.000(2) 0.009(3)
C3 0.043(3) 0.045(3) 0.046(3) -0.002(2) 0.009(2) 0.008(2)
C4 0.039(3) 0.056(3) 0.048(3) -0.004(2) -0.003(2) 0.004(2)
C5 0.039(2) 0.034(2) 0.043(2) -0.002(2) 0.0004(19) 0.0016(19)
C6 0.028(2) 0.035(2) 0.042(2) -0.0030(19) 0.0011(18) 0.0019(19)
C7 0.038(2) 0.038(2) 0.037(2) 0.003(2) -0.0016(18) 0.0045(19)
C8 0.033(2) 0.034(2) 0.039(2) 0.0025(19) 0.0022(18) -0.0026(19)
C9 0.032(2) 0.036(2) 0.036(2) 0.0012(19) -0.0014(18) 0.0010(19)
C10 0.031(2) 0.040(2) 0.036(2) 0.0034(19) 0.0023(17) 0.0007(19)
C11 0.031(2) 0.038(2) 0.035(2) 0.0015(19) -0.0029(18) 0.0006(19)
C12 0.035(2) 0.040(3) 0.037(2) 0.004(2) 0.0057(18) 0.0036(19)
C13 0.030(2) 0.045(3) 0.032(2) -0.001(2) 0.0005(17) -0.005(2)
C14 0.039(2) 0.039(3) 0.039(2) -0.004(2) 0.0082(19) 0.002(2)
C15 0.038(3) 0.057(3) 0.045(3) -0.001(2) 0.006(2) -0.001(2)
C16 0.043(3) 0.056(3) 0.055(3) -0.005(2) 0.004(2) 0.008(2)
C17 0.039(3) 0.068(3) 0.059(3) 0.000(3) 0.013(2) 0.004(3)
C18 0.049(3) 0.072(4) 0.063(3) -0.011(3) 0.019(2) 0.011(3)
C20 0.041(3) 0.065(3) 0.041(3) 0.010(2) 0.010(2) 0.012(2)
C21 0.059(3) 0.081(4) 0.078(4) 0.012(3) 0.010(3) 0.041(3)
C22 0.079(5) 0.127(7) 0.115(6) 0.033(5) 0.028(4) 0.076(6)
C23 0.094(6) 0.208(11) 0.059(5) 0.061(7) 0.009(4) 0.045(6)
C24 0.088(5) 0.168(8) 0.053(4) 0.050(5) -0.019(3) -0.023(4)
C25 0.056(3) 0.097(4) 0.046(3) 0.023(3) -0.003(2) -0.010(3)
C30 0.027(2) 0.043(3) 0.043(3) -0.001(2) 0.0014(18) 0.004(2)
C31 0.031(2) 0.059(3) 0.043(3) 0.009(2) 0.002(2) 0.004(2)
C32 0.037(3) 0.056(3) 0.053(3) 0.010(2) 0.004(2) 0.011(2)
C33 0.051(3) 0.048(3) 0.047(3) 0.001(2) 0.000(2) 0.013(2)
C34 0.065(3) 0.050(3) 0.040(3) 0.008(3) 0.006(2) -0.002(2)
C35 0.053(3) 0.046(3) 0.046(3) 0.010(2) 0.002(2) 0.001(2)
C36 0.085(4) 0.061(3) 0.051(3) 0.013(3) -0.010(3) 0.016(3)
C37 0.268(10) 0.137(7) 0.160(7) -0.100(7) -0.174(8) 0.081(6)
C38 0.226(9) 0.095(5) 0.100(5) 0.050(6) -0.066(5) 0.025(4)
C39 0.200(9) 0.369(15) 0.095(6) 0.109(10) 0.062(6) 0.141(8)
C40 0.032(2) 0.042(3) 0.037(2) 0.003(2) 0.0034(18) -0.005(2)
C41 0.051(3) 0.050(3) 0.043(3) 0.005(2) -0.012(2) -0.005(2)
C42 0.077(3) 0.038(3) 0.055(3) 0.002(3) -0.015(3) -0.010(2)
C43 0.050(3) 0.044(3) 0.040(2) 0.013(2) 0.003(2) 0.001(2)
C44 0.043(3) 0.050(3) 0.051(3) 0.005(2) -0.009(2) -0.004(2)
C45 0.037(2) 0.040(3) 0.053(3) 0.005(2) -0.003(2) -0.003(2)
C46 0.086(4) 0.047(3) 0.060(3) 0.024(3) -0.005(3) 0.005(2)
C47 0.227(9) 0.165(8) 0.112(6) 0.157(7) 0.044(6) 0.026(5)
C48 0.164(7) 0.055(4) 0.205(8) -0.021(5) -0.060(6) 0.053(5)
C49 0.152(6) 0.084(4) 0.085(4) 0.042(4) -0.029(4) 0.026(4)
C50 0.034(2) 0.041(3) 0.067(3) -0.002(2) 0.003(2) 0.011(2)
C51 0.047(3) 0.067(4) 0.082(4) 0.001(3) 0.005(3) 0.035(3)
C52 0.057(4) 0.088(5) 0.118(6) 0.002(3) -0.001(4) 0.062(5)
C53 0.075(5) 0.049(4) 0.184(9) 0.016(3) 0.005(5) 0.035(5)
C54 0.081(4) 0.046(4) 0.149(7) 0.012(3) 0.003(4) -0.014(4)
C55 0.056(3) 0.044(3) 0.091(4) 0.005(3) 0.003(3) -0.008(3)

loop_
_atom_type_symbol
_atom_type_description
_atom_type_scat_dispersion_real
_atom_type_scat_dispersion_imag
_atom_type_scat_source
C C 0.0033 0.0016 'International Tables Vol C Tables 4.2.6.8 and 6.1.1.4'
H H 0.0000 0.0000 'International Tables Vol C Tables 4.2.6.8 and 6.1.1.4'

loop_
_geom_angle_atom_site_label_1
_geom_angle_atom_site_label_2
_geom_angle_atom_site_label_3
_geom_angle
_geom_angle_publ_flag
C3 C1 C2 121.0(4) no
C3 C1 H1 121(3) no
C2 C1 H1 118(3) no
C4 C2 C1 120.5(4) no
C4 C2 H2 117(2) no
C1 C2 H2 123(2) no
C1 C3 C5 121.3(4) no
C1 C3 H3 120(2) no
C5 C3 H3 118(2) no
C2 C4 C6 120.8(4) no
C2 C4 H4 123(2) no
C6 C4 H4 116(2) no
C7 C5 C6 119.9(4) no
C7 C5 C3 122.6(4) no
C6 C5 C3 117.5(4) no
C8 C6 C5 119.7(3) no
C8 C6 C4 122.0(4) no
C5 C6 C4 118.2(4) no
C5 C7 C9 119.5(3) no
C5 C7 C20 118.8(4) no
C9 C7 C20 121.2(3) no
C6 C8 C10 119.6(3) no
C6 C8 C30 120.4(3) no
C10 C8 C30 119.5(3) no
C11 C9 C7 124.0(3) no
C11 C9 C10 117.7(3) no
C7 C9 C10 118.4(3) no
C12 C10 C8 122.6(3) no
C12 C10 C9 119.2(3) no
C8 C10 C9 118.2(3) no
C13 C11 C9 120.3(3) no
C13 C11 C40 119.3(3) no
C9 C11 C40 119.9(3) no
C14 C12 C10 119.3(3) no
C14 C12 C50 119.6(4) no
C10 C12 C50 120.5(3) no
C11 C13 C14 120.1(3) no
C11 C13 C15 122.1(4) no
C14 C13 C15 117.8(4) no
C12 C14 C16 122.5(4) no
C12 C14 C13 119.6(4) no
C16 C14 C13 117.9(4) no
C17 C15 C13 121.4(4) no
C17 C15 H15 123(3) no
C13 C15 H15 115(3) no
C18 C16 C14 121.2(4) no
C18 C16 H16 120(3) no
C14 C16 H16 119(3) no
C15 C17 C18 120.2(4) no
C15 C17 H17 118(2) no
C18 C17 H17 122(2) no
C16 C18 C17 121.0(5) no
C16 C18 H18 123(3) no
C17 C18 H18 116(3) no
C21 C20 C25 119.0(5) no
C21 C20 C7 122.6(4) no
C25 C20 C7 118.2(4) no
C20 C21 C22 120.2(6) no
C20 C21 H21 117(3) no
C22 C21 H21 123(3) no
C23 C22 C21 119.4(7) no
C23 C22 H22 123(4) no
C21 C22 H22 118(4) no
C24 C23 C22 120.8(7) no
C24 C23 H23 118(3) no
C22 C23 H23 122(3) no
C23 C24 C25 120.9(7) no
C23 C24 H24 126(3) no
C25 C24 H24 113(3) no
C20 C25 C24 119.5(6) no
C20 C25 H25 116(3) no
C24 C25 H25 124(3) no
C35 C30 C31 118.0(4) no
C35 C30 C8 118.3(3) no
C31 C30 C8 123.6(4) no
C32 C31 C30 120.7(4) no
C32 C31 H31 118(3) no
C30 C31 H31 121(3) no
C31 C32 C33 122.0(4) no
C31 C32 H32 117(3) no
C33 C32 H32 121(3) no
C34 C33 C32 116.9(4) no
C34 C33 C36 121.2(4) no
C32 C33 C36 121.9(4) no
C33 C34 C35 122.0(4) no
C33 C34 H34 121(3) no
C35 C34 H34 117(3) no
C30 C35 C34 120.5(4) no
C30 C35 H35 121(3) no
C34 C35 H35 118(3) no
C37 C36 C39 110.3(7) no
C37 C36 C38 109.7(6) no
C39 C36 C38 104.5(6) no
C37 C36 C33 110.7(4) no
C39 C36 C33 109.9(5) no
C38 C36 C33 111.5(4) no
C36 C37 H37A 109.5 no
C36 C37 H37B 109.5 no
H37A C37 H37B 109.5 no
C36 C37 H37C 109.5 no
H37A C37 H37C 109.5 no
H37B C37 H37C 109.5 no
C36 C38 H38A 109.5 no
C36 C38 H38B 109.5 no
H38A C38 H38B 109.5 no
C36 C38 H38C 109.5 no
H38A C38 H38C 109.5 no
H38B C38 H38C 109.5 no
C36 C39 H39A 109.5 no
C36 C39 H39B 109.5 no
H39A C39 H39B 109.5 no
C36 C39 H39C 109.5 no
H39A C39 H39C 109.5 no
H39B C39 H39C 109.5 no
C45 C40 C41 117.5(4) no
C45 C40 C11 122.7(4) no
C41 C40 C11 119.8(3) no
C40 C41 C42 121.3(4) no
C40 C41 H41 118(3) no
C42 C41 H41 121(3) no
C43 C42 C41 121.5(4) no
C43 C42 H42 124(3) no
C41 C42 H42 114(3) no
C44 C43 C42 116.9(4) no
C44 C43 C46 122.1(4) no
C42 C43 C46 121.0(4) no
C43 C44 C45 122.3(4) no
C43 C44 H44 122(3) no
C45 C44 H44 116(3) no
C40 C45 C44 120.5(4) no
C40 C45 H45 120(3) no
C44 C45 H45 120(3) no
C48 C46 C47 109.6(6) no
C48 C46 C49 108.3(5) no
C47 C46 C49 107.0(5) no
C48 C46 C43 111.1(4) no
C47 C46 C43 108.6(4) no
C49 C46 C43 112.1(4) no
C46 C47 H47A 109.5 no
C46 C47 H47B 109.5 no
H47A C47 H47B 109.5 no
C46 C47 H47C 109.5 no
H47A C47 H47C 109.5 no
H47B C47 H47C 109.5 no
C46 C48 H48A 109.5 no
C46 C48 H48B 109.5 no
H48A C48 H48B 109.5 no
C46 C48 H48C 109.5 no
H48A C48 H48C 109.5 no
H48B C48 H48C 109.5 no
C46 C49 H49A 109.5 no
C46 C49 H49B 109.5 no
H49A C49 H49B 109.5 no
C46 C49 H49C 109.5 no
H49A C49 H49C 109.5 no
H49B C49 H49C 109.5 no
C51 C50 C55 118.4(5) no
C51 C50 C12 124.2(4) no
C55 C50 C12 117.3(4) no
C50 C51 C52 119.8(6) no
C50 C51 H51 119(3) no
C52 C51 H51 121(3) no
C53 C52 C51 120.8(6) no
C53 C52 H52 123(3) no
C51 C52 H52 117(4) no
C52 C53 C54 120.0(6) no
C52 C53 H53 119(3) no
C54 C53 H53 121(3) no
C53 C54 C55 119.8(6) no
C53 C54 H54 121(3) no
C55 C54 H54 119(3) no
C54 C55 C50 121.2(6) no
C54 C55 H55 120(3) no
C50 C55 H55 118(3) no

loop_
_geom_bond_atom_site_label_1
_geom_bond_atom_site_label_2
_geom_bond_distance
_geom_bond_publ_flag
C1 C3 1.348(6) no
C1 C2 1.408(6) no
C1 H1 0.97(4) no
C2 C4 1.355(6) no
C2 H2 1.02(4) no
C3 C5 1.439(5) no
C3 H3 1.02(4) no
C4 C6 1.441(5) no
C4 H4 1.01(4) no
C5 C7 1.406(5) no
C5 C6 1.437(5) no
C6 C8 1.402(5) no
C7 C9 1.428(5) no
C7 C20 1.495(5) no
C8 C10 1.431(5) no
C8 C30 1.498(5) no
C9 C11 1.425(5) no
C9 C10 1.443(5) no
C10 C12 1.422(5) no
C11 C13 1.392(5) no
C11 C40 1.499(5) no
C12 C14 1.402(5) no
C12 C50 1.491(5) no
C13 C14 1.442(5) no
C13 C15 1.442(5) no
C14 C16 1.427(6) no
C15 C17 1.346(6) no
C15 H15 1.01(4) no
C16 C18 1.353(6) no
C16 H16 0.99(4) no
C17 C18 1.412(7) no
C17 H17 1.04(4) no
C18 H18 0.92(4) no
C20 C21 1.385(6) no
C20 C25 1.391(6) no
C21 C22 1.397(8) no
C21 H21 1.00(5) no
C22 C23 1.373(11) no
C22 H22 0.93(5) no
C23 C24 1.344(11) no
C23 H23 1.00(5) no
C24 C25 1.392(8) no
C24 H24 1.00(5) no
C25 H25 1.03(5) no
C30 C35 1.384(5) no
C30 C31 1.388(5) no
C31 C32 1.381(5) no
C31 H31 0.99(4) no
C32 C33 1.387(6) no
C32 H32 0.97(4) no
C33 C34 1.378(6) no
C33 C36 1.539(6) no
C34 C35 1.392(6) no
C34 H34 0.98(4) no
C35 H35 0.97(4) no
C36 C37 1.464(7) no
C36 C39 1.498(8) no
C36 C38 1.508(7) no
C37 H37A 0.9600 no
C37 H37B 0.9600 no
C37 H37C 0.9600 no
C38 H38A 0.9600 no
C38 H38B 0.9600 no
C38 H38C 0.9600 no
C39 H39A 0.9600 no
C39 H39B 0.9600 no
C39 H39C 0.9600 no
C40 C45 1.384(5) no
C40 C41 1.384(5) no
C41 C42 1.386(6) no
C41 H41 0.98(4) no
C42 C43 1.385(6) no
C42 H42 0.98(4) no
C43 C44 1.373(6) no
C43 C46 1.528(6) no
C44 C45 1.392(6) no
C44 H44 0.95(4) no
C45 H45 1.00(4) no
C46 C48 1.504(7) no
C46 C47 1.519(7) no
C46 C49 1.528(7) no
C47 H47A 0.9600 no
C47 H47B 0.9600 no
C47 H47C 0.9600 no
C48 H48A 0.9600 no
C48 H48B 0.9600 no
C48 H48C 0.9600 no
C49 H49A 0.9600 no
C49 H49B 0.9600 no
C49 H49C 0.9600 no
C50 C51 1.386(6) no
C50 C55 1.401(6) no
C51 C52 1.395(8) no
C51 H51 1.00(5) no
C52 C53 1.374(9) no
C52 H52 0.92(5) no
C53 C54 1.373(9) no
C53 H53 1.02(5) no
C54 C55 1.379(7) no
C54 H54 1.04(5) no
C55 H55 1.06(5) no

loop_
_cod_related_entry_id
_cod_related_entry_database
_cod_related_entry_code
1 ChemSpider 19767740
